data_7012445
loop_
_publ_author_name
'Tuna, Floriana'
'Hamblin, Jacqueline'
'Jackson, Alexander'
'Clarkson, Guy'
'Alcock, Nathaniel W.'
'Hannon, Michael J.'

_publ_section_title
;
 Metallo-supramolecular libraries: triangles, polymers and
 double-helicates assembled by copper(i) coordination to directly
 linked bis-pyridylimine ligands
;
_journal_issue 11
_journal_name_full 'Dalton Transactions'
_journal_page_first 2141
_journal_paper_doi 10.1039/b211005a
_journal_year 2003
_chemical_formula_sum 'C48 H53 Cu3 F18 N14 O0.5 P3'
_chemical_formula_weight 1459.57
_chemical_name_systematic
;
?
;
_space_group_IT_number 2
_symmetry_cell_setting triclinic
_symmetry_space_group_name_Hall '-P 1'
_symmetry_space_group_name_H-M 'P -1'
_atom_sites_solution_hydrogens geom
_atom_sites_solution_primary direct
_atom_sites_solution_secondary difmap
_audit_creation_method SHELXL-97
_cell_angle_alpha 97.193(10)
_cell_angle_beta 102.657(11)
_cell_angle_gamma 110.031(11)
_cell_formula_units_Z 2
_cell_length_a 12.3610(15)
_cell_length_b 12.6347(13)
_cell_length_c 21.7155(13)
_cell_measurement_reflns_used 3531
_cell_measurement_temperature 180(2)
_cell_measurement_theta_max 15
_cell_measurement_theta_min 3
_cell_volume 3033.8(6)
_computing_cell_refinement 'SAINT (Siemens, 1995)'
_computing_data_collection 'SMART (Siemens, 1994)'
_computing_data_reduction 'SAINT (Siemens, 1995)'
_computing_molecular_graphics 'SHELXTL (Sheldrick, 1997)'
_computing_publication_material 'SHELXTL (Sheldrick, 1997)'
_computing_structure_refinement 'SHELXL-97 (Sheldrick, 1997)'
_computing_structure_solution 'SHELXS-97 (Sheldrick, 1990)'
_diffrn_ambient_temperature 180(2)
_diffrn_detector_area_resol_mean 8.192
_diffrn_measured_fraction_theta_full 0.978
_diffrn_measured_fraction_theta_max 0.978
_diffrn_measurement_device_type 'Siemens SMART diffractometer'
_diffrn_measurement_method '\w scans'
_diffrn_radiation_monochromator graphite
_diffrn_radiation_source 'normal-focus sealed tube'
_diffrn_radiation_type MoK\a
_diffrn_radiation_wavelength 0.71073
_diffrn_reflns_av_R_equivalents 0.0843
_diffrn_reflns_av_sigmaI/netI 0.2260
_diffrn_reflns_limit_h_max 14
_diffrn_reflns_limit_h_min -14
_diffrn_reflns_limit_k_max 14
_diffrn_reflns_limit_k_min -12
_diffrn_reflns_limit_l_max 24
_diffrn_reflns_limit_l_min -24
_diffrn_reflns_number 14388
_diffrn_reflns_theta_full 24.00
_diffrn_reflns_theta_max 24.00
_diffrn_reflns_theta_min 1.76
_diffrn_standards_decay_% nil
_exptl_absorpt_coefficient_mu 1.224
_exptl_absorpt_correction_T_max 0.93
_exptl_absorpt_correction_T_min 0.71
_exptl_absorpt_correction_type multi-scan
_exptl_absorpt_process_details 'SADABS (Sheldrick, 1996)'
_exptl_crystal_colour orange
_exptl_crystal_density_diffrn 1.598
_exptl_crystal_density_method 'not measured'
_exptl_crystal_description plate
_exptl_crystal_F_000 1474
_exptl_crystal_size_max 0.28
_exptl_crystal_size_mid 0.05
_exptl_crystal_size_min 0.01
_refine_diff_density_max 0.594
_refine_diff_density_min -0.742
_refine_diff_density_rms 0.116
_refine_ls_extinction_method none
_refine_ls_goodness_of_fit_ref 0.943
_refine_ls_hydrogen_treatment mixed
_refine_ls_matrix_type full
_refine_ls_number_parameters 786
_refine_ls_number_reflns 9321
_refine_ls_number_restraints 3
_refine_ls_restrained_S_all 0.943
_refine_ls_R_factor_all 0.1933
_refine_ls_R_factor_gt 0.0751
_refine_ls_shift/su_max 0.001
_refine_ls_shift/su_mean 0.000
_refine_ls_structure_factor_coef Fsqd
_refine_ls_weighting_details 'calc w=1/[\s^2^(Fo^2^)+(0.0569P)^2^+0.0000P] where P=(Fo^2^+2Fc^2^)/3'
_refine_ls_weighting_scheme calc
_refine_ls_wR_factor_gt 0.1280
_refine_ls_wR_factor_ref 0.1717
_reflns_number_gt 4099
_reflns_number_total 9321
_reflns_threshold_expression >2sigma(I)
_cod_data_source_file b211005a.txt
_cod_data_source_block ft8
_cod_original_cell_volume 3033.8(5)
_cod_original_sg_symbol_H-M P-1
_cod_original_formula_sum 'C48 H53 Cu3 F18 N14 O0.50 P3'
_cod_database_code 7012445

loop_
_symmetry_equiv_pos_as_xyz
'x, y, z'
'-x, -y, -z'

loop_
_atom_site_label
_atom_site_type_symbol
_atom_site_fract_x
_atom_site_fract_y
_atom_site_fract_z
_atom_site_U_iso_or_equiv
_atom_site_adp_type
_atom_site_occupancy
_atom_site_symmetry_multiplicity
_atom_site_calc_flag
_atom_site_refinement_flags
_atom_site_disorder_assembly
_atom_site_disorder_group
Cu1 Cu -0.79462(12) 0.24586(10) 0.76362(6) 0.0307(4) Uani 1 1 d . . .
N01 N 0.6749(9) 0.0512(8) 0.4991(4) 0.051(3) Uani 1 1 d . . .
Cu2 Cu -0.63081(11) 0.62120(10) 0.74951(6) 0.0272(3) Uani 1 1 d . . .
N02 N -0.0870(9) 0.5851(9) 0.7311(5) 0.057(3) Uani 1 1 d . . .
Cu3 Cu -0.41152(11) 0.40582(10) 0.75354(6) 0.0279(3) Uani 1 1 d . . .
C011 C 0.6306(11) -0.0285(11) 0.5180(5) 0.042(3) Uani 1 1 d . . .
C012 C 0.5773(10) -0.1300(9) 0.5414(5) 0.051(3) Uani 1 1 d . . .
H12A H 0.6267 -0.1234 0.5848 0.076 Uiso 1 1 calc R . .
H12B H 0.5722 -0.1983 0.5121 0.076 Uiso 1 1 calc R . .
H12C H 0.4965 -0.1375 0.5433 0.076 Uiso 1 1 calc R . .
C021 C -0.0652(11) 0.6703(12) 0.7173(5) 0.047(4) Uani 1 1 d . . .
C022 C -0.0302(13) 0.7825(11) 0.7015(6) 0.084(5) Uani 1 1 d . . .
H02D H -0.0368 0.8379 0.7348 0.126 Uiso 1 1 calc R . .
H02E H -0.0829 0.7780 0.6595 0.126 Uiso 1 1 calc R . .
H02F H 0.0530 0.8078 0.6994 0.126 Uiso 1 1 calc R . .
N101 N -0.8832(7) 0.1221(6) 0.6835(4) 0.0215(19) Uani 1 1 d . . .
C102 C -1.0007(10) 0.0724(8) 0.6532(5) 0.034(3) Uani 1 1 d . . .
H10C H -1.0530 0.0973 0.6718 0.041 Uiso 1 1 calc R . .
C103 C -1.0515(10) -0.0125(8) 0.5970(5) 0.040(3) Uani 1 1 d . . .
H10D H -1.1358 -0.0449 0.5778 0.049 Uiso 1 1 calc R . .
C104 C -0.9759(10) -0.0486(8) 0.5697(5) 0.036(3) Uani 1 1 d . . .
H10A H -1.0067 -0.1059 0.5307 0.044 Uiso 1 1 calc R . .
C105 C -0.8530(9) 0.0011(8) 0.6006(5) 0.030(3) Uani 1 1 d . . .
H10H H -0.7993 -0.0226 0.5826 0.036 Uiso 1 1 calc R . .
C106 C -0.8098(9) 0.0831(8) 0.6563(5) 0.027(3) Uani 1 1 d . . .
C107 C -0.6818(9) 0.1379(7) 0.6910(5) 0.021(2) Uani 1 1 d . . .
C108 C -0.5890(9) 0.1067(8) 0.6664(5) 0.040(3) Uani 1 1 d . . .
H10E H -0.5093 0.1507 0.6966 0.059 Uiso 1 1 calc R . .
H10F H -0.5901 0.1251 0.6238 0.059 Uiso 1 1 calc R . .
H10G H -0.6073 0.0239 0.6628 0.059 Uiso 1 1 calc R . .
N109 N -0.6532(7) 0.2137(6) 0.7433(4) 0.0219(19) Uani 1 1 d . . .
N110 N -0.5302(7) 0.2745(6) 0.7775(4) 0.025(2) Uani 1 1 d . . .
C111 C -0.4899(10) 0.2416(8) 0.8289(5) 0.032(3) Uani 1 1 d . . .
C112 C -0.5619(10) 0.1425(9) 0.8532(5) 0.053(3) Uani 1 1 d . . .
H11B H -0.6475 0.1204 0.8322 0.079 Uiso 1 1 calc R . .
H11C H -0.5463 0.1656 0.9001 0.079 Uiso 1 1 calc R . .
H11D H -0.5390 0.0767 0.8433 0.079 Uiso 1 1 calc R . .
C113 C -0.3611(9) 0.3095(8) 0.8627(5) 0.026(3) Uani 1 1 d . . .
C114 C -0.2985(10) 0.2845(8) 0.9160(5) 0.036(3) Uani 1 1 d . . .
H11E H -0.3373 0.2205 0.9328 0.043 Uiso 1 1 calc R . .
C115 C -0.1813(11) 0.3520(10) 0.9440(5) 0.050(3) Uani 1 1 d . . .
H11A H -0.1379 0.3366 0.9813 0.059 Uiso 1 1 calc R . .
C116 C -0.1257(10) 0.4421(9) 0.9187(5) 0.044(3) Uani 1 1 d . . .
H11F H -0.0439 0.4910 0.9380 0.053 Uiso 1 1 calc R . .
C117 C -0.1932(10) 0.4599(9) 0.8633(5) 0.033(3) Uani 1 1 d . . .
H11H H -0.1548 0.5208 0.8443 0.039 Uiso 1 1 calc R . .
N118 N -0.3065(8) 0.3969(7) 0.8364(4) 0.026(2) Uani 1 1 d . . .
N201 N -0.7399(7) 0.6382(7) 0.6704(4) 0.024(2) Uani 1 1 d . . .
C202 C -0.7139(10) 0.7219(9) 0.6361(5) 0.036(3) Uani 1 1 d . . .
H20F H -0.6351 0.7797 0.6481 0.044 Uiso 1 1 calc R . .
C203 C -0.7996(11) 0.7249(9) 0.5837(5) 0.037(3) Uani 1 1 d . . .
H20B H -0.7787 0.7834 0.5599 0.045 Uiso 1 1 calc R . .
C204 C -0.9122(11) 0.6454(10) 0.5666(5) 0.043(3) Uani 1 1 d . . .
H20G H -0.9714 0.6483 0.5314 0.052 Uiso 1 1 calc R . .
C205 C -0.9414(10) 0.5584(9) 0.6012(5) 0.034(3) Uani 1 1 d . . .
H20A H -1.0205 0.5014 0.5897 0.041 Uiso 1 1 calc R . .
C206 C -0.8530(10) 0.5563(9) 0.6526(5) 0.030(3) Uani 1 1 d . . .
C207 C -0.8752(9) 0.4695(8) 0.6928(5) 0.027(3) Uani 1 1 d . . .
C208 C -0.9933(9) 0.3727(8) 0.6763(5) 0.034(3) Uani 1 1 d . . .
H20C H -0.9886 0.3177 0.7038 0.051 Uiso 1 1 calc R . .
H20D H -1.0153 0.3338 0.6308 0.051 Uiso 1 1 calc R . .
H20E H -1.0541 0.4026 0.6833 0.051 Uiso 1 1 calc R . .
N209 N -0.7848(7) 0.4882(6) 0.7431(4) 0.023(2) Uani 1 1 d . . .
N210 N -0.8021(7) 0.4052(6) 0.7812(4) 0.0214(19) Uani 1 1 d . . .
C211 C -0.8229(9) 0.4327(8) 0.8345(5) 0.031(3) Uani 1 1 d . . .
C212 C -0.8337(11) 0.5458(8) 0.8565(5) 0.060(4) Uani 1 1 d . . .
H21F H -0.7812 0.6063 0.8402 0.090 Uiso 1 1 calc R . .
H21G H -0.8099 0.5665 0.9039 0.090 Uiso 1 1 calc R . .
H21H H -0.9170 0.5382 0.8398 0.090 Uiso 1 1 calc R . .
C213 C -0.8416(9) 0.3449(9) 0.8745(5) 0.033(3) Uani 1 1 d . . .
C214 C -0.8637(11) 0.3604(9) 0.9331(5) 0.052(4) Uani 1 1 d . . .
H21E H -0.8605 0.4336 0.9524 0.062 Uiso 1 1 calc R . .
C215 C -0.8910(12) 0.2697(11) 0.9651(6) 0.064(4) Uani 1 1 d . . .
H21D H -0.9074 0.2791 1.0057 0.076 Uiso 1 1 calc R . .
C216 C -0.8930(10) 0.1674(10) 0.9357(6) 0.051(3) Uani 1 1 d . . .
H21B H -0.9150 0.1020 0.9544 0.061 Uiso 1 1 calc R . .
C217 C -0.8627(10) 0.1595(9) 0.8781(5) 0.043(3) Uani 1 1 d . . .
H21A H -0.8603 0.0883 0.8597 0.052 Uiso 1 1 calc R . .
N218 N -0.8368(7) 0.2442(7) 0.8467(4) 0.029(2) Uani 1 1 d . . .
N301 N -0.3696(7) 0.3886(6) 0.6703(3) 0.026(2) Uani 1 1 d . . .
C302 C -0.3281(8) 0.3121(8) 0.6449(5) 0.031(3) Uani 1 1 d . . .
H30C H -0.3205 0.2546 0.6678 0.038 Uiso 1 1 calc R . .
C303 C -0.2967(9) 0.3124(9) 0.5888(5) 0.035(3) Uani 1 1 d . . .
H30B H -0.2695 0.2559 0.5725 0.042 Uiso 1 1 calc R . .
C304 C -0.3056(9) 0.3973(9) 0.5561(5) 0.036(3) Uani 1 1 d . . .
H30D H -0.2842 0.4002 0.5167 0.043 Uiso 1 1 calc R . .
C305 C -0.3463(9) 0.4786(8) 0.5812(5) 0.029(3) Uani 1 1 d . . .
H30A H -0.3519 0.5382 0.5596 0.035 Uiso 1 1 calc R . .
C306 C -0.3775(8) 0.4715(8) 0.6367(4) 0.022(2) Uani 1 1 d . . .
C307 C -0.4134(8) 0.5588(7) 0.6696(4) 0.018(2) Uani 1 1 d . . .
C308 C -0.4321(9) 0.6511(8) 0.6366(4) 0.033(3) Uani 1 1 d . . .
H30E H -0.5129 0.6494 0.6339 0.050 Uiso 1 1 calc R . .
H30F H -0.4231 0.6376 0.5929 0.050 Uiso 1 1 calc R . .
H30G H -0.3725 0.7267 0.6613 0.050 Uiso 1 1 calc R . .
N309 N -0.4274(6) 0.5473(6) 0.7251(4) 0.0185(19) Uani 1 1 d . . .
N310 N -0.4617(7) 0.6260(6) 0.7600(4) 0.0219(19) Uani 1 1 d . . .
C311 C -0.3780(9) 0.7070(8) 0.8055(4) 0.024(2) Uani 1 1 d . . .
C312 C -0.2468(9) 0.7302(9) 0.8214(5) 0.041(3) Uani 1 1 d . . .
H31E H -0.2340 0.6700 0.7943 0.061 Uiso 1 1 calc R . .
H31F H -0.2169 0.7301 0.8671 0.061 Uiso 1 1 calc R . .
H31G H -0.2036 0.8057 0.8132 0.061 Uiso 1 1 calc R . .
C313 C -0.4206(9) 0.7823(8) 0.8442(5) 0.027(3) Uani 1 1 d . . .
C314 C -0.3459(9) 0.8703(8) 0.8954(5) 0.038(3) Uani 1 1 d . . .
H31D H -0.2619 0.8880 0.9066 0.045 Uiso 1 1 calc R . .
C315 C -0.3920(11) 0.9339(9) 0.9311(5) 0.046(3) Uani 1 1 d . . .
H31A H -0.3406 0.9950 0.9670 0.055 Uiso 1 1 calc R . .
C316 C -0.5119(11) 0.9069(9) 0.9137(5) 0.039(3) Uani 1 1 d . . .
H31H H -0.5461 0.9483 0.9376 0.047 Uiso 1 1 calc R . .
C317 C -0.5836(9) 0.8194(8) 0.8611(5) 0.029(3) Uani 1 1 d . . .
H31B H -0.6672 0.8034 0.8482 0.035 Uiso 1 1 calc R . .
N318 N -0.5401(7) 0.7549(6) 0.8269(4) 0.029(2) Uani 1 1 d . . .
C001 C 0.497(3) 0.519(3) 0.9085(15) 0.078(10) Uiso 0.50 1 d P A -1
H00G H 0.4274 0.4992 0.8709 0.117 Uiso 0.50 1 calc PR A -1
H00H H 0.5638 0.5106 0.8941 0.117 Uiso 0.50 1 calc PR A -1
H00I H 0.5205 0.5996 0.9309 0.117 Uiso 0.50 1 calc PR A -1
C002 C 0.470(7) 0.454(7) 0.946(3) 0.33(4) Uiso 0.50 1 d PD A -1
H00F H 0.4336 0.3742 0.9198 0.394 Uiso 0.50 1 calc PR A -1
H00J H 0.4060 0.4693 0.9615 0.394 Uiso 0.50 1 calc PR A -1
O003 O 0.549(3) 0.455(4) 0.996(3) 0.253(19) Uiso 0.50 1 d PD A -1
C004 C 0.492(4) 0.386(3) 1.0280(19) 0.148(15) Uiso 0.50 1 d PD A -1
H00D H 0.5485 0.3634 1.0580 0.177 Uiso 0.50 1 calc PR A -1
H00E H 0.4294 0.3160 0.9979 0.177 Uiso 0.50 1 calc PR A -1
C005 C 0.438(4) 0.450(4) 1.064(2) 0.147(19) Uiso 0.50 1 d P A -1
H00A H 0.3907 0.3997 1.0876 0.221 Uiso 0.50 1 calc PR A -1
H00B H 0.3856 0.4756 1.0341 0.221 Uiso 0.50 1 calc PR A -1
H00C H 0.5014 0.5176 1.0952 0.221 Uiso 0.50 1 calc PR A -1
P10 P 0.2517(3) 0.3317(2) 0.54891(14) 0.0360(8) Uani 1 1 d . . .
F11 F 0.2478(7) 0.2033(6) 0.5405(3) 0.081(2) Uani 1 1 d . . .
F12 F 0.2509(8) 0.4570(5) 0.5542(3) 0.090(3) Uani 1 1 d . . .
F13 F 0.1234(6) 0.2838(6) 0.5619(3) 0.073(2) Uani 1 1 d . . .
F14 F 0.3774(5) 0.3773(5) 0.5336(3) 0.0597(19) Uani 1 1 d . . .
F15 F 0.3135(7) 0.3575(6) 0.6234(3) 0.095(3) Uani 1 1 d . . .
F16 F 0.1879(6) 0.3043(5) 0.4729(3) 0.066(2) Uani 1 1 d . . .
P20 P 0.1228(3) 0.8403(2) 0.91020(13) 0.0292(7) Uani 1 1 d . . .
F21 F 0.1123(5) 0.8959(5) 0.9777(3) 0.0551(18) Uani 1 1 d . . .
F22 F 0.1351(5) 0.7845(5) 0.8436(3) 0.0457(16) Uani 1 1 d . . .
F23 F 0.0244(5) 0.8810(5) 0.8717(3) 0.0515(18) Uani 1 1 d . . .
F24 F 0.2249(5) 0.8001(5) 0.9486(2) 0.0402(16) Uani 1 1 d . . .
F25 F 0.2275(5) 0.9600(4) 0.9116(3) 0.0469(17) Uani 1 1 d . . .
F26 F 0.0221(5) 0.7204(4) 0.9103(3) 0.0457(17) Uani 1 1 d . . .
P30 P 0.7207(4) 1.0355(3) 0.74047(18) 0.0577(11) Uani 1 1 d . . .
F31 F 0.6820(12) 1.0585(7) 0.6727(4) 0.156(5) Uani 1 1 d . . .
F32 F 0.7657(10) 1.0131(8) 0.8067(4) 0.140(4) Uani 1 1 d . . .
F33 F 0.8424(9) 1.1376(7) 0.7530(5) 0.138(4) Uani 1 1 d . . .
F34 F 0.7703(8) 0.9475(6) 0.7071(5) 0.121(3) Uani 1 1 d . . .
F35 F 0.5992(8) 0.9302(7) 0.7267(5) 0.127(4) Uani 1 1 d . . .
F36 F 0.6694(7) 1.1225(7) 0.7684(4) 0.108(3) Uani 1 1 d . . .

loop_
_atom_site_aniso_label
_atom_site_aniso_U_11
_atom_site_aniso_U_22
_atom_site_aniso_U_33
_atom_site_aniso_U_23
_atom_site_aniso_U_13
_atom_site_aniso_U_12
Cu1 0.0364(9) 0.0230(8) 0.0390(8) 0.0049(6) 0.0145(7) 0.0173(7)
N01 0.067(8) 0.035(7) 0.065(7) 0.015(5) 0.037(6) 0.025(6)
Cu2 0.0204(8) 0.0242(8) 0.0350(8) 0.0046(6) 0.0021(7) 0.0103(6)
N02 0.038(7) 0.054(8) 0.066(8) -0.002(6) 0.013(6) 0.009(6)
Cu3 0.0299(9) 0.0247(8) 0.0339(8) 0.0135(6) 0.0067(7) 0.0152(6)
C011 0.053(9) 0.043(8) 0.034(7) -0.003(6) 0.009(7) 0.028(7)
C012 0.055(9) 0.039(8) 0.070(9) 0.027(7) 0.025(8) 0.022(7)
C021 0.054(10) 0.065(10) 0.040(8) 0.017(8) 0.021(7) 0.038(9)
C022 0.117(15) 0.081(11) 0.061(10) 0.034(8) 0.022(10) 0.042(10)
N101 0.009(5) 0.016(5) 0.035(5) 0.002(4) 0.002(4) 0.003(4)
C102 0.026(8) 0.020(6) 0.063(8) 0.006(6) 0.015(7) 0.015(6)
C103 0.017(7) 0.027(7) 0.055(8) -0.006(6) 0.000(6) -0.007(5)
C104 0.044(9) 0.021(6) 0.035(7) 0.000(5) 0.008(7) 0.006(6)
C105 0.024(7) 0.030(7) 0.032(7) 0.005(5) 0.005(6) 0.008(5)
C106 0.027(7) 0.017(6) 0.032(7) 0.004(5) 0.006(6) 0.005(5)
C107 0.022(7) 0.006(5) 0.032(6) 0.007(5) 0.001(5) 0.005(5)
C108 0.030(7) 0.039(7) 0.052(7) -0.011(5) 0.007(6) 0.025(6)
N109 0.026(6) 0.013(5) 0.029(5) 0.013(4) 0.003(4) 0.010(4)
N110 0.025(6) 0.017(5) 0.036(5) 0.001(4) 0.009(5) 0.013(4)
C111 0.036(8) 0.031(7) 0.032(7) 0.012(5) 0.007(6) 0.018(6)
C112 0.046(9) 0.043(8) 0.066(9) 0.040(7) 0.005(7) 0.010(7)
C113 0.031(7) 0.019(6) 0.030(6) 0.007(5) 0.009(6) 0.010(5)
C114 0.033(8) 0.022(6) 0.043(7) 0.017(5) -0.001(6) 0.003(6)
C115 0.041(9) 0.050(8) 0.055(8) 0.024(7) 0.002(7) 0.017(7)
C116 0.027(8) 0.048(8) 0.050(8) 0.021(6) 0.002(7) 0.008(6)
C117 0.034(8) 0.029(7) 0.037(7) 0.012(5) 0.013(6) 0.010(6)
N118 0.030(6) 0.021(5) 0.027(5) 0.004(4) 0.003(5) 0.013(4)
N201 0.022(6) 0.028(5) 0.030(5) 0.009(4) 0.009(4) 0.018(4)
C202 0.056(9) 0.033(7) 0.043(7) 0.018(6) 0.031(7) 0.032(6)
C203 0.048(9) 0.035(7) 0.043(8) 0.014(6) 0.009(7) 0.032(7)
C204 0.040(9) 0.055(8) 0.042(7) 0.014(6) 0.003(7) 0.031(7)
C205 0.029(7) 0.043(7) 0.037(7) 0.016(6) 0.006(6) 0.020(6)
C206 0.026(7) 0.032(7) 0.034(7) 0.003(5) 0.007(6) 0.015(6)
C207 0.024(7) 0.027(6) 0.041(7) 0.006(5) 0.018(6) 0.016(5)
C208 0.020(7) 0.032(7) 0.045(7) 0.008(5) -0.001(6) 0.010(5)
N209 0.031(6) 0.017(5) 0.029(5) 0.007(4) 0.008(5) 0.017(4)
N210 0.014(5) 0.022(5) 0.028(5) 0.009(4) 0.004(4) 0.006(4)
C211 0.044(8) 0.028(6) 0.031(7) 0.011(5) 0.014(6) 0.020(6)
C212 0.110(12) 0.033(7) 0.094(10) 0.045(7) 0.080(9) 0.054(8)
C213 0.048(8) 0.041(7) 0.042(7) 0.032(6) 0.037(6) 0.031(6)
C214 0.084(11) 0.039(8) 0.075(9) 0.036(7) 0.055(8) 0.046(7)
C215 0.106(12) 0.076(10) 0.057(9) 0.033(8) 0.063(9) 0.062(9)
C216 0.066(10) 0.050(8) 0.068(9) 0.041(7) 0.039(8) 0.038(7)
C217 0.068(9) 0.019(6) 0.063(8) 0.016(6) 0.032(7) 0.030(6)
N218 0.032(6) 0.019(5) 0.043(6) 0.011(4) 0.013(5) 0.014(4)
N301 0.024(5) 0.021(5) 0.032(5) 0.003(4) -0.003(4) 0.013(4)
C302 0.023(7) 0.040(7) 0.041(7) 0.010(5) 0.004(6) 0.025(6)
C303 0.030(7) 0.038(7) 0.043(7) 0.002(6) 0.007(6) 0.026(6)
C304 0.027(7) 0.053(8) 0.030(7) 0.004(6) 0.014(6) 0.017(6)
C305 0.027(7) 0.028(6) 0.036(7) 0.009(5) 0.014(6) 0.011(5)
C306 0.022(6) 0.022(6) 0.025(6) 0.006(5) 0.011(5) 0.008(5)
C307 0.016(6) 0.018(5) 0.026(6) 0.010(5) 0.011(5) 0.009(5)
C308 0.044(8) 0.029(6) 0.035(6) 0.015(5) 0.006(6) 0.025(6)
N309 0.016(5) 0.016(4) 0.032(5) 0.011(4) 0.013(4) 0.011(4)
N310 0.024(5) 0.025(5) 0.031(5) 0.014(4) 0.014(5) 0.021(4)
C311 0.020(7) 0.023(6) 0.021(6) 0.000(5) -0.005(5) 0.008(5)
C312 0.021(7) 0.042(7) 0.059(8) -0.003(6) 0.000(6) 0.022(6)
C313 0.025(7) 0.018(6) 0.038(7) 0.005(5) 0.010(6) 0.008(5)
C314 0.015(7) 0.037(7) 0.049(8) -0.011(6) -0.006(6) 0.011(6)
C315 0.053(10) 0.041(8) 0.029(7) -0.007(5) 0.005(7) 0.010(7)
C316 0.042(9) 0.041(8) 0.032(7) -0.002(6) 0.012(7) 0.017(7)
C317 0.021(7) 0.033(7) 0.040(7) 0.009(6) 0.010(6) 0.017(6)
N318 0.024(6) 0.027(5) 0.037(5) 0.009(4) 0.009(5) 0.011(4)
P10 0.035(2) 0.0291(18) 0.042(2) 0.0090(14) 0.0080(17) 0.0112(15)
F11 0.117(7) 0.054(5) 0.119(6) 0.054(4) 0.069(6) 0.056(5)
F12 0.156(8) 0.049(5) 0.112(6) 0.034(4) 0.075(6) 0.066(5)
F13 0.059(5) 0.088(5) 0.076(5) 0.024(4) 0.039(5) 0.018(4)
F14 0.032(4) 0.080(5) 0.078(5) 0.045(4) 0.019(4) 0.022(4)
F15 0.099(7) 0.092(6) 0.046(5) 0.016(4) -0.004(5) -0.009(5)
F16 0.065(5) 0.066(5) 0.037(4) 0.008(3) -0.002(4) -0.002(4)
P20 0.0222(18) 0.0267(17) 0.0398(19) 0.0080(14) 0.0063(15) 0.0118(14)
F21 0.055(5) 0.053(4) 0.064(5) -0.002(3) 0.033(4) 0.023(4)
F22 0.054(5) 0.048(4) 0.040(4) 0.010(3) 0.013(3) 0.026(3)
F23 0.027(4) 0.037(4) 0.086(5) 0.018(3) -0.003(4) 0.018(3)
F24 0.047(4) 0.040(4) 0.042(4) 0.017(3) 0.004(3) 0.029(3)
F25 0.034(4) 0.030(4) 0.077(5) 0.020(3) 0.010(4) 0.012(3)
F26 0.041(4) 0.024(3) 0.066(4) 0.011(3) 0.017(4) 0.004(3)
P30 0.070(3) 0.062(3) 0.076(3) 0.035(2) 0.040(2) 0.048(2)
F31 0.354(17) 0.094(7) 0.059(6) 0.025(5) 0.047(8) 0.135(9)
F32 0.165(11) 0.155(9) 0.114(8) 0.080(7) 0.019(8) 0.072(8)
F33 0.126(9) 0.079(7) 0.215(12) 0.012(7) 0.102(9) 0.022(6)
F34 0.122(8) 0.066(6) 0.219(10) 0.023(6) 0.088(8) 0.069(6)
F35 0.080(7) 0.097(7) 0.196(10) 0.004(6) 0.071(8) 0.013(6)
F36 0.090(7) 0.144(7) 0.100(6) -0.033(5) 0.007(5) 0.090(6)

loop_
_atom_type_symbol
_atom_type_description
_atom_type_scat_dispersion_real
_atom_type_scat_dispersion_imag
_atom_type_scat_source
C C 0.0033 0.0016 'International Tables Vol C Tables 4.2.6.8 and 6.1.1.4'
H H 0.0000 0.0000 'International Tables Vol C Tables 4.2.6.8 and 6.1.1.4'
N N 0.0061 0.0033 'International Tables Vol C Tables 4.2.6.8 and 6.1.1.4'
F F 0.0171 0.0103 'International Tables Vol C Tables 4.2.6.8 and 6.1.1.4'
P P 0.1023 0.0942 'International Tables Vol C Tables 4.2.6.8 and 6.1.1.4'
Cu Cu 0.3201 1.2651 'International Tables Vol C Tables 4.2.6.8 and 6.1.1.4'
O O 0.0106 0.0060 'International Tables Vol C Tables 4.2.6.8 and 6.1.1.4'

loop_
_geom_angle_atom_site_label_1
_geom_angle_atom_site_label_2
_geom_angle_atom_site_label_3
_geom_angle
_geom_angle_site_symmetry_1
_geom_angle_site_symmetry_3
_geom_angle_publ_flag
N218 Cu1 N101 124.4(3) . . ?
N218 Cu1 N210 80.3(3) . . ?
N101 Cu1 N210 126.8(3) . . ?
N218 Cu1 N109 126.3(3) . . ?
N101 Cu1 N109 80.7(3) . . ?
N210 Cu1 N109 124.9(3) . . ?
N201 Cu2 N318 120.9(3) . . ?
N201 Cu2 N209 80.3(3) . . ?
N318 Cu2 N209 124.8(3) . . ?
N201 Cu2 N310 126.8(3) . . ?
N318 Cu2 N310 80.0(3) . . ?
N209 Cu2 N310 130.3(3) . . ?
N301 Cu3 N110 122.5(3) . . ?
N301 Cu3 N118 121.6(3) . . ?
N110 Cu3 N118 79.9(3) . . ?
N301 Cu3 N309 80.3(3) . . ?
N110 Cu3 N309 130.3(3) . . ?
N118 Cu3 N309 128.4(3) . . ?
N01 C011 C012 178.4(12) . . ?
N02 C021 C022 176.8(14) . . ?
C102 N101 C106 116.4(8) . . ?
C102 N101 Cu1 130.2(7) . . ?
C106 N101 Cu1 113.4(6) . . ?
N101 C102 C103 124.8(9) . . ?
C104 C103 C102 117.9(10) . . ?
C103 C104 C105 118.5(10) . . ?
C106 C105 C104 120.3(10) . . ?
C105 C106 N101 122.2(10) . . ?
C105 C106 C107 122.7(9) . . ?
N101 C106 C107 115.1(8) . . ?
N109 C107 C106 116.3(9) . . ?
N109 C107 C108 122.1(9) . . ?
C106 C107 C108 121.6(8) . . ?
C107 N109 N110 119.2(8) . . ?
C107 N109 Cu1 114.4(7) . . ?
N110 N109 Cu1 126.1(5) . . ?
C111 N110 N109 116.8(8) . . ?
C111 N110 Cu3 116.8(7) . . ?
N109 N110 Cu3 126.4(5) . . ?
N110 C111 C113 114.1(9) . . ?
N110 C111 C112 125.1(10) . . ?
C113 C111 C112 120.8(8) . . ?
N118 C113 C114 121.2(10) . . ?
N118 C113 C111 115.3(8) . . ?
C114 C113 C111 123.5(9) . . ?
C115 C114 C113 119.4(10) . . ?
C114 C115 C116 119.9(10) . . ?
C115 C116 C117 117.7(11) . . ?
N118 C117 C116 123.0(10) . . ?
C117 N118 C113 118.7(8) . . ?
C117 N118 Cu3 127.2(7) . . ?
C113 N118 Cu3 113.9(7) . . ?
C206 N201 C202 118.6(9) . . ?
C206 N201 Cu2 113.5(6) . . ?
C202 N201 Cu2 127.8(7) . . ?
N201 C202 C203 121.5(11) . . ?
C204 C203 C202 120.2(11) . . ?
C203 C204 C205 119.4(11) . . ?
C206 C205 C204 119.1(10) . . ?
N201 C206 C205 121.2(9) . . ?
N201 C206 C207 115.5(9) . . ?
C205 C206 C207 123.3(10) . . ?
N209 C207 C206 114.6(9) . . ?
N209 C207 C208 124.9(9) . . ?
C206 C207 C208 120.4(10) . . ?
C207 N209 N210 115.9(8) . . ?
C207 N209 Cu2 115.8(6) . . ?
N210 N209 Cu2 127.8(6) . . ?
C211 N210 N209 116.5(7) . . ?
C211 N210 Cu1 114.9(6) . . ?
N209 N210 Cu1 128.6(6) . . ?
N210 C211 C213 116.5(8) . . ?
N210 C211 C212 123.5(8) . . ?
C213 C211 C212 120.0(9) . . ?
C214 C213 N218 122.2(8) . . ?
C214 C213 C211 124.3(9) . . ?
N218 C213 C211 113.5(8) . . ?
C213 C214 C215 120.6(10) . . ?
C216 C215 C214 117.2(10) . . ?
C215 C216 C217 119.3(10) . . ?
N218 C217 C216 124.7(9) . . ?
C217 N218 C213 115.9(8) . . ?
C217 N218 Cu1 129.5(7) . . ?
C213 N218 Cu1 114.6(6) . . ?
C302 N301 C306 116.4(8) . . ?
C302 N301 Cu3 129.4(6) . . ?
C306 N301 Cu3 114.0(6) . . ?
N301 C302 C303 124.1(9) . . ?
C302 C303 C304 118.0(9) . . ?
C303 C304 C305 119.5(9) . . ?
C306 C305 C304 119.0(9) . . ?
C305 C306 N301 123.0(8) . . ?
C305 C306 C307 122.9(8) . . ?
N301 C306 C307 114.0(7) . . ?
N309 C307 C306 115.5(7) . . ?
N309 C307 C308 124.8(8) . . ?
C306 C307 C308 119.7(8) . . ?
C307 N309 N310 119.6(7) . . ?
C307 N309 Cu3 116.0(6) . . ?
N310 N309 Cu3 124.2(5) . . ?
C311 N310 N309 116.9(8) . . ?
C311 N310 Cu2 116.1(6) . . ?
N309 N310 Cu2 126.8(6) . . ?
N310 C311 C313 114.7(9) . . ?
N310 C311 C312 126.0(9) . . ?
C313 C311 C312 119.3(9) . . ?
N318 C313 C314 121.5(9) . . ?
N318 C313 C311 115.3(9) . . ?
C314 C313 C311 123.1(10) . . ?
C313 C314 C315 120.2(10) . . ?
C316 C315 C314 118.4(10) . . ?
C315 C316 C317 119.5(10) . . ?
N318 C317 C316 122.6(10) . . ?
C313 N318 C317 117.7(9) . . ?
C313 N318 Cu2 113.8(6) . . ?
C317 N318 Cu2 128.5(7) . . ?
C001 C002 O003 122(6) . . ?
C002 O003 C004 107(2) . . ?
O003 C004 C005 106(4) . . ?
F15 P10 F12 91.4(4) . . ?
F15 P10 F14 92.0(4) . . ?
F12 P10 F14 89.2(4) . . ?
F15 P10 F11 91.0(4) . . ?
F12 P10 F11 177.4(5) . . ?
F14 P10 F11 91.6(4) . . ?
F15 P10 F13 89.8(4) . . ?
F12 P10 F13 91.3(4) . . ?
F14 P10 F13 178.1(4) . . ?
F11 P10 F13 87.8(4) . . ?
F15 P10 F16 179.5(4) . . ?
F12 P10 F16 89.0(4) . . ?
F14 P10 F16 88.3(4) . . ?
F11 P10 F16 88.5(4) . . ?
F13 P10 F16 89.9(4) . . ?
F22 P20 F23 90.0(3) . . ?
F22 P20 F21 179.0(4) . . ?
F23 P20 F21 91.0(3) . . ?
F22 P20 F26 90.3(3) . . ?
F23 P20 F26 91.5(3) . . ?
F21 P20 F26 89.8(3) . . ?
F22 P20 F25 89.8(3) . . ?
F23 P20 F25 90.4(3) . . ?
F21 P20 F25 90.0(3) . . ?
F26 P20 F25 178.1(4) . . ?
F22 P20 F24 89.3(3) . . ?
F23 P20 F24 178.8(4) . . ?
F21 P20 F24 89.7(3) . . ?
F26 P20 F24 89.5(3) . . ?
F25 P20 F24 88.6(3) . . ?
F32 P30 F31 176.7(7) . . ?
F32 P30 F33 89.1(6) . . ?
F31 P30 F33 88.6(6) . . ?
F32 P30 F35 91.0(6) . . ?
F31 P30 F35 91.2(7) . . ?
F33 P30 F35 178.4(5) . . ?
F32 P30 F36 92.7(5) . . ?
F31 P30 F36 89.7(5) . . ?
F33 P30 F36 88.9(5) . . ?
F35 P30 F36 92.7(5) . . ?
F32 P30 F34 91.0(5) . . ?
F31 P30 F34 86.6(5) . . ?
F33 P30 F34 91.2(5) . . ?
F35 P30 F34 87.2(5) . . ?
F36 P30 F34 176.2(5) . . ?

loop_
_geom_bond_atom_site_label_1
_geom_bond_atom_site_label_2
_geom_bond_distance
_geom_bond_site_symmetry_2
_geom_bond_publ_flag
Cu1 N218 1.986(8) . ?
Cu1 N101 1.996(8) . ?
Cu1 N210 2.039(7) . ?
Cu1 N109 2.048(8) . ?
N01 C011 1.144(12) . ?
Cu2 N201 2.023(7) . ?
Cu2 N318 2.024(8) . ?
Cu2 N209 2.025(8) . ?
Cu2 N310 2.031(7) . ?
N02 C021 1.113(13) . ?
Cu3 N301 1.994(7) . ?
Cu3 N110 2.015(8) . ?
Cu3 N118 2.016(8) . ?
Cu3 N309 2.020(6) . ?
C011 C012 1.438(14) . ?
C021 C022 1.442(15) . ?
N101 C102 1.337(11) . ?
N101 C106 1.371(11) . ?
C102 C103 1.382(13) . ?
C103 C104 1.379(13) . ?
C104 C105 1.395(13) . ?
C105 C106 1.359(12) . ?
C106 C107 1.466(12) . ?
C107 N109 1.285(10) . ?
C107 C108 1.512(12) . ?
N109 N110 1.420(10) . ?
N110 C111 1.295(11) . ?
C111 C113 1.484(13) . ?
C111 C112 1.500(12) . ?
C113 N118 1.347(11) . ?
C113 C114 1.380(12) . ?
C114 C115 1.355(14) . ?
C115 C116 1.363(13) . ?
C116 C117 1.397(13) . ?
C117 N118 1.303(12) . ?
N201 C206 1.359(12) . ?
N201 C202 1.359(10) . ?
C202 C203 1.388(13) . ?
C203 C204 1.344(14) . ?
C204 C205 1.399(12) . ?
C205 C206 1.390(13) . ?
C206 C207 1.476(12) . ?
C207 N209 1.311(11) . ?
C207 C208 1.481(13) . ?
N209 N210 1.404(9) . ?
N210 C211 1.272(10) . ?
C211 C213 1.481(12) . ?
C211 C212 1.509(12) . ?
C213 C214 1.363(12) . ?
C213 N218 1.365(11) . ?
C214 C215 1.394(13) . ?
C215 C216 1.357(14) . ?
C216 C217 1.384(13) . ?
C217 N218 1.324(11) . ?
N301 C302 1.353(10) . ?
N301 C306 1.367(10) . ?
C302 C303 1.358(12) . ?
C303 C304 1.380(12) . ?
C304 C305 1.393(12) . ?
C305 C306 1.346(11) . ?
C306 C307 1.484(11) . ?
C307 N309 1.273(9) . ?
C307 C308 1.500(11) . ?
N309 N310 1.409(9) . ?
N310 C311 1.291(11) . ?
C311 C313 1.493(12) . ?
C311 C312 1.497(12) . ?
C313 N318 1.347(12) . ?
C313 C314 1.364(13) . ?
C314 C315 1.388(13) . ?
C315 C316 1.353(14) . ?
C316 C317 1.372(13) . ?
C317 N318 1.353(11) . ?
C001 C002 1.25(6) . ?
C002 O003 1.29(4) . ?
O003 C004 1.29(4) . ?
C004 C005 1.47(5) . ?
P10 F15 1.570(7) . ?
P10 F12 1.576(6) . ?
P10 F14 1.588(6) . ?
P10 F11 1.593(6) . ?
P10 F13 1.594(7) . ?
P10 F16 1.602(6) . ?
P20 F22 1.589(6) . ?
P20 F23 1.591(6) . ?
P20 F21 1.597(6) . ?
P20 F26 1.599(6) . ?
P20 F25 1.611(6) . ?
P20 F24 1.621(5) . ?
P30 F32 1.523(8) . ?
P30 F31 1.541(8) . ?
P30 F33 1.551(9) . ?
P30 F35 1.565(9) . ?
P30 F36 1.567(7) . ?
P30 F34 1.611(7) . ?
